data_2021667
loop_
_publ_author_name
'Silverman, Joshua A.'
'Mathivathanan, Logesh'
'Govor, Evgen V.'
'Raptis, Raphael G.'
'Kavallieratos, Konstantinos'

_publ_section_title
;
 Coordination polymers of Cd^II^ and Pb^II^ with croconate show remarkable
 differences in coordination patterns: a structural and spectroscopic
 study
;
_journal_coeditor_code YF3176
_journal_issue 7
_journal_name_full 'Acta Crystallographica Section C'
_journal_page_first
;
;
_journal_paper_doi 10.1107/S2053229619007277
_journal_volume 75
_journal_year 2019
_chemical_formula_iupac '[Cd (C5 O5) (H2 O)3]'
_chemical_formula_moiety 'C5 H6 Cd O8'
_chemical_formula_sum 'C5 H6 Cd O8'
_chemical_formula_weight 306.50
_chemical_name_systematic
<i>catena</i>-Poly[[triaquacadmium(II)]-\m-croconato-\k^4^<i>O</i>^1^,<i>O</i>^2^:<i>O</i>^3^,<i>O</i>^4^]
_space_group_crystal_system monoclinic
_space_group_IT_number 14
_space_group_name_Hall '-P 2yn'
_space_group_name_H-M_alt 'P 1 21/n 1'
_symmetry_space_group_name_Hall '-P 2yn'
_symmetry_space_group_name_H-M 'P 1 21/n 1'
_atom_sites_solution_hydrogens difmap
_audit_creation_method
;
Olex2 1.2
(compiled May 18 2018 14:05:52 for OlexSys, GUI svn.r5506)
;
_cell_angle_alpha 90
_cell_angle_beta 96.0530(10)
_cell_angle_gamma 90
_cell_formula_units_Z 4
_cell_length_a 6.5123(3)
_cell_length_b 8.8174(4)
_cell_length_c 13.8763(6)
_cell_measurement_reflns_used 9903
_cell_measurement_temperature 298(2)
_cell_measurement_theta_max 28.29
_cell_measurement_theta_min 2.95
_cell_volume 792.36(6)
_computing_cell_refinement
;
APEX2 (Bruker, 2015)
;
_computing_data_collection
;
SAINT (Bruker, 2015)
;
_computing_data_reduction
;
SAINT (Bruker, 2015)
;
_computing_molecular_graphics
;
OLEX2 (Dolomanov <i>et al.</i>,  2009) and CrystalMaker (Version 9; Palmer,
2014)
;
_computing_publication_material
;
OLEX2 (Dolomanov <i>et al.</i>,  2009)
;
_computing_structure_refinement
;
SHELXL2018 (Sheldrick, 2015b)
;
_computing_structure_solution
;
SHELXT2014 (Sheldrick, 2015a)
;
_diffrn_ambient_temperature 297.96
_diffrn_measured_fraction_theta_full 0.998
_diffrn_measured_fraction_theta_max 0.998
_diffrn_measurement_device_type 'Bruker D8 with PHOTON 100 detector'
_diffrn_measurement_method '\f and \w scans'
_diffrn_radiation_type MoK\a
_diffrn_radiation_wavelength 0.71073
_diffrn_reflns_av_R_equivalents 0.0230
_diffrn_reflns_av_unetI/netI 0.0113
_diffrn_reflns_limit_h_max 8
_diffrn_reflns_limit_h_min -8
_diffrn_reflns_limit_k_max 11
_diffrn_reflns_limit_k_min -11
_diffrn_reflns_limit_l_max 18
_diffrn_reflns_limit_l_min -18
_diffrn_reflns_number 22305
_diffrn_reflns_theta_full 25.242
_diffrn_reflns_theta_max 28.309
_diffrn_reflns_theta_min 2.952
_exptl_absorpt_coefficient_mu 2.777
_exptl_absorpt_correction_T_max 0.7457
_exptl_absorpt_correction_T_min 0.6880
_exptl_absorpt_correction_type multi-scan
_exptl_absorpt_process_details
;
(SADABS; Bruker, 2016)
;
_exptl_crystal_colour red
_exptl_crystal_density_diffrn 2.569
_exptl_crystal_description block
_exptl_crystal_F_000 592
_exptl_crystal_size_max 0.18
_exptl_crystal_size_mid 0.14
_exptl_crystal_size_min 0.09
_refine_diff_density_max 0.482
_refine_diff_density_min -0.520
_refine_ls_extinction_method none
_refine_ls_goodness_of_fit_ref 1.127
_refine_ls_hydrogen_treatment refall
_refine_ls_matrix_type full
_refine_ls_number_parameters 151
_refine_ls_number_reflns 1970
_refine_ls_number_restraints 0
_refine_ls_restrained_S_all 1.127
_refine_ls_R_factor_all 0.0166
_refine_ls_R_factor_gt 0.0146
_refine_ls_shift/su_max 0.001
_refine_ls_shift/su_mean 0.000
_refine_ls_structure_factor_coef Fsqd
_refine_ls_weighting_details 'w=1/[\s^2^(Fo^2^)+(0.0216P)^2^+0.2417P] where P=(Fo^2^+2Fc^2^)/3'
_refine_ls_weighting_scheme calc
_refine_ls_wR_factor_gt 0.0365
_refine_ls_wR_factor_ref 0.0381
_reflns_number_gt 1843
_reflns_number_total 1970
_reflns_threshold_expression 'I > 2\s(I)'
_cod_data_source_file yf3176sup1.cif
_cod_data_source_block rgr560_a
_cod_database_code 2021667
_shelx_space_group_comment
;
The symmetry employed for this shelxl refinement is uniquely defined
by the following loop, which should always be used as a source of
symmetry information in preference to the above space-group names.
They are only intended as comments.
;
_shelx_estimated_absorpt_t_min 0.635
_shelx_estimated_absorpt_t_max 0.788

loop_
_space_group_symop_operation_xyz
'x, y, z'
'-x+1/2, y+1/2, -z+1/2'
'-x, -y, -z'
'x-1/2, -y-1/2, z-1/2'

loop_
_atom_site_type_symbol
_atom_site_label
_atom_site_fract_x
_atom_site_fract_y
_atom_site_fract_z
_atom_site_U_iso_or_equiv
_atom_site_adp_type
_atom_site_calc_flag
_atom_site_occupancy
Cd Cd1 0.43724(2) 0.88271(2) 0.68614(2) 0.02022(5) Uani d 1
O O1 0.2558(2) 0.89361(12) 0.51854(9) 0.0268(3) Uani d 1
O O2 0.37243(18) 0.63493(12) 0.62976(8) 0.0226(2) Uani d 1
O O3 0.26637(19) 0.35768(12) 0.51165(9) 0.0248(2) Uani d 1
O O4 0.08427(18) 0.46592(14) 0.32039(7) 0.0284(3) Uani d 1
O O5 0.06505(17) 0.78557(14) 0.31997(7) 0.0290(3) Uani d 1
O O6 0.7487(2) 0.87789(12) 0.61835(10) 0.0239(2) Uani d 1
O O7 0.4245(2) 1.13414(13) 0.64388(10) 0.0317(3) Uani d 1
O O8 0.1165(2) 0.89464(13) 0.74291(10) 0.0251(2) Uani d 1
C C1 0.2310(2) 0.76145(16) 0.48626(10) 0.0182(3) Uani d 1
C C2 0.2908(2) 0.62790(14) 0.54359(10) 0.0166(3) Uani d 1
C C3 0.2409(2) 0.49220(15) 0.48598(10) 0.0166(3) Uani d 1
C C4 0.1502(2) 0.54480(16) 0.39068(10) 0.0179(3) Uani d 1
C C5 0.1411(2) 0.71068(16) 0.39055(10) 0.0190(3) Uani d 1
H H6A 0.751(3) 0.798(3) 0.5861(16) 0.039(6) Uiso d 1
H H8A 0.114(3) 0.970(3) 0.7824(18) 0.047(6) Uiso d 1
H H6B 0.745(3) 0.944(3) 0.5841(16) 0.035(6) Uiso d 1
H H8B 0.025(4) 0.896(2) 0.7057(19) 0.040(7) Uiso d 1
H H7A 0.426(4) 1.198(4) 0.6907(19) 0.070(9) Uiso d 1
H H7B 0.353(4) 1.182(4) 0.601(2) 0.076(9) Uiso d 1

loop_
_atom_site_aniso_label
_atom_site_aniso_U_11
_atom_site_aniso_U_22
_atom_site_aniso_U_33
_atom_site_aniso_U_12
_atom_site_aniso_U_13
_atom_site_aniso_U_23
Cd1 0.02547(7) 0.01806(7) 0.01602(7) -0.00052(4) -0.00309(4) -0.00174(3)
O1 0.0415(7) 0.0179(5) 0.0192(6) -0.0015(4) -0.0054(5) -0.0019(4)
O2 0.0318(6) 0.0213(5) 0.0132(5) -0.0028(4) -0.0054(4) -0.0001(4)
O3 0.0334(6) 0.0182(5) 0.0217(6) 0.0032(4) -0.0027(5) 0.0024(4)
O4 0.0419(7) 0.0225(6) 0.0178(5) 0.0003(5) -0.0102(5) -0.0043(4)
O5 0.0425(7) 0.0218(6) 0.0194(5) 0.0009(5) -0.0119(5) 0.0034(4)
O6 0.0298(6) 0.0156(5) 0.0256(6) 0.0008(4) 0.0006(5) 0.0006(4)
O7 0.0514(8) 0.0207(6) 0.0207(6) 0.0074(5) -0.0073(5) 0.0010(4)
O8 0.0279(6) 0.0239(6) 0.0226(6) 0.0021(4) -0.0019(5) -0.0032(4)
C1 0.0216(7) 0.0175(6) 0.0149(6) -0.0013(5) -0.0014(5) -0.0004(5)
C2 0.0167(6) 0.0186(6) 0.0140(6) -0.0004(5) -0.0005(5) 0.0006(5)
C3 0.0173(6) 0.0175(6) 0.0146(6) 0.0001(5) 0.0000(5) -0.0002(5)
C4 0.0195(6) 0.0183(7) 0.0152(6) -0.0006(5) -0.0015(5) -0.0008(5)
C5 0.0219(7) 0.0189(7) 0.0154(6) -0.0009(5) -0.0022(5) 0.0003(5)

loop_
_atom_type_symbol
_atom_type_description
_atom_type_scat_dispersion_real
_atom_type_scat_dispersion_imag
_atom_type_scat_source
C C 0.0033 0.0016 'International Tables Vol C Tables 4.2.6.8 and 6.1.1.4'
H H 0.0000 0.0000 'International Tables Vol C Tables 4.2.6.8 and 6.1.1.4'
O O 0.0106 0.0060 'International Tables Vol C Tables 4.2.6.8 and 6.1.1.4'
Cd Cd -0.8075 1.2024 'International Tables Vol C Tables 4.2.6.8 and 6.1.1.4'

loop_
_geom_angle_atom_site_label_1
_geom_angle_atom_site_label_2
_geom_angle_atom_site_label_3
_geom_angle_site_symmetry_1
_geom_angle_site_symmetry_3
_geom_angle
_geom_angle_publ_flag
O2 Cd1 O1 . . 70.98(4) y
O2 Cd1 O4 . 4_676 144.91(4) y
O2 Cd1 O5 . 4_676 73.96(4) y
O4 Cd1 O1 4_676 . 144.11(4) y
O4 Cd1 O5 4_676 4_676 70.97(4) y
O5 Cd1 O1 4_676 . 144.87(3) y
O6 Cd1 O1 . . 88.35(5) y
O6 Cd1 O2 . . 88.96(4) ?
O6 Cd1 O4 . 4_676 91.75(4) ?
O6 Cd1 O5 . 4_676 93.12(4) ?
O7 Cd1 O1 . . 73.96(4) y
O7 Cd1 O2 . . 144.65(4) y
O7 Cd1 O4 . 4_676 70.27(4) ?
O7 Cd1 O5 . 4_676 141.16(4) ?
O7 Cd1 O6 . . 85.63(5) ?
O7 Cd1 O8 . . 91.92(5) ?
O8 Cd1 O1 . . 87.69(5) ?
O8 Cd1 O2 . . 91.08(4) ?
O8 Cd1 O4 . 4_676 90.63(4) ?
O8 Cd1 O5 . 4_676 90.93(4) ?
O8 Cd1 O6 . . 175.80(4) ?
C1 O1 Cd1 . . 109.12(9) ?
C2 O2 Cd1 . . 113.98(9) ?
C4 O4 Cd1 . 4_575 112.03(10) ?
C5 O5 Cd1 . 4_575 110.55(10) ?
Cd1 O6 H6A . . 107.5(15) ?
Cd1 O6 H6B . . 105.6(17) ?
H6A O6 H6B . . 109(2) ?
Cd1 O7 H7A . . 116(2) ?
Cd1 O7 H7B . . 132(2) ?
H7A O7 H7B . . 100(3) ?
Cd1 O8 H8A . . 109.4(15) ?
Cd1 O8 H8B . . 116.6(19) ?
H8A O8 H8B . . 111(2) ?
O1 C1 C2 . . 122.81(13) ?
O1 C1 C5 . . 129.26(14) ?
C2 C1 C5 . . 107.92(12) ?
O2 C2 C1 . . 122.90(12) ?
O2 C2 C3 . . 127.57(12) ?
C1 C2 C3 . . 109.53(12) ?
O3 C3 C2 . . 127.63(13) ?
O3 C3 C4 . . 126.06(13) ?
C2 C3 C4 . . 106.30(11) ?
O4 C4 C3 . . 127.35(13) ?
O4 C4 C5 . . 123.37(13) ?
C5 C4 C3 . . 109.25(11) ?
O5 C5 C1 . . 129.92(14) ?
O5 C5 C4 . . 123.08(13) ?
C4 C5 C1 . . 106.98(12) ?

loop_
_geom_bond_atom_site_label_1
_geom_bond_atom_site_label_2
_geom_bond_site_symmetry_2
_geom_bond_distance
_geom_bond_publ_flag
Cd1 O1 . 2.4971(12) y
Cd1 O2 . 2.3439(11) y
Cd1 O4 4_676 2.4067(11) y
Cd1 O5 4_676 2.4529(11) y
Cd1 O6 . 2.3244(13) y
Cd1 O7 . 2.2924(12) y
Cd1 O8 . 2.3112(13) y
O1 C1 . 1.2528(18) ?
O2 C2 . 1.2578(18) ?
O3 C3 . 1.2445(17) ?
O4 C4 . 1.2373(17) ?
O5 C5 . 1.2402(17) ?
O6 H6A . 0.83(2) ?
O6 H6B . 0.75(2) ?
O7 H7A . 0.86(3) ?
O7 H7B . 0.83(3) ?
O8 H8A . 0.86(3) ?
O8 H8B . 0.74(3) ?
C1 C2 . 1.4512(19) ?
C1 C5 . 1.464(2) ?
C2 C3 . 1.4565(18) ?
C3 C4 . 1.4657(18) ?
C4 C5 . 1.464(2) ?

loop_
_geom_hbond_atom_site_label_D
_geom_hbond_atom_site_label_H
_geom_hbond_atom_site_label_A
_geom_hbond_site_symmetry_A
_geom_hbond_distance_DH
_geom_hbond_distance_HA
_geom_hbond_distance_DA
_geom_hbond_angle_DHA
_geom_hbond_publ_flag
O6 H6A O3 3_666 0.83(2) 1.93(2) 2.746(2) 167(2) yes
O8 H8A O2 2_556 0.86(3) 1.89(3) 2.755(2) 176(2) yes
O6 H6B O1 3_676 0.75(2) 2.02(2) 2.767(2) 174(2) yes
O8 H8B O6 1_455 0.74(3) 2.07(3) 2.806(2) 170(2) yes
O7 H7A O8 2_556 0.86(3) 1.99(3) 2.811(2) 158(3) yes
O7 H7B O3 1_565 0.83(3) 2.03(3) 2.813(2) 157(3) yes

_cod_database_fobs_code 2021667
